data_1539716
loop_
_publ_author_name
'Berlureau, T.'
'Chevalier, B.'
'Etourneau, J.'
'Gravereau, P.'
'Fournes, L.'

_publ_section_title
;
 Investigation of the U(Fe10-xCox)Si2 ternary system with 0<=x<=10 by
 x-ray powder diffraction, magnetic and 57Fe moessbauer studies
;
_journal_name_full 'Journal of Magnetism and Magnetic Materials'
_journal_page_first 166
_journal_page_last 174
_journal_volume 102
_journal_year 1991
_chemical_formula_sum 'Fe10 Si2 U'
_chemical_name_systematic 'U Fe10 Si2'
_space_group_IT_number 139
_symmetry_space_group_name_Hall '-I 4 2'
_symmetry_space_group_name_H-M 'I 4/m m m'
_cell_angle_alpha 90
_cell_angle_beta 90
_cell_angle_gamma 90
_cell_formula_units_Z 2
_cell_length_a 8.37
_cell_length_b 8.37
_cell_length_c 4.7208
_cell_volume 330.725
_citation_journal_id_ASTM JMMMDC
_cod_data_source_file Berlureau_JMMMDC_1991_1547.cif
_cod_data_source_block Fe10Si2U1
_cod_original_cell_volume 330.7246
_cod_original_formula_sum 'Fe10 Si2 U1'
_cod_database_code 1539716

loop_
_symmetry_equiv_pos_as_xyz
x,y,z
-y,x,z
-x,-y,z
y,-x,z
x,-y,-z
y,x,-z
-x,y,-z
-y,-x,-z
-x,-y,-z
y,-x,-z
x,y,-z
-y,x,-z
-x,y,z
-y,-x,z
x,-y,z
y,x,z
x+1/2,y+1/2,z+1/2
-y+1/2,x+1/2,z+1/2
-x+1/2,-y+1/2,z+1/2
y+1/2,-x+1/2,z+1/2
x+1/2,-y+1/2,-z+1/2
y+1/2,x+1/2,-z+1/2
-x+1/2,y+1/2,-z+1/2
-y+1/2,-x+1/2,-z+1/2
-x+1/2,-y+1/2,-z+1/2
y+1/2,-x+1/2,-z+1/2
x+1/2,y+1/2,-z+1/2
-y+1/2,x+1/2,-z+1/2
-x+1/2,y+1/2,z+1/2
-y+1/2,-x+1/2,z+1/2
x+1/2,-y+1/2,z+1/2
y+1/2,x+1/2,z+1/2

loop_
_atom_site_label
_atom_site_type_symbol
_atom_site_fract_x
_atom_site_fract_y
_atom_site_fract_z
_atom_site_occupancy
_atom_site_U_iso_or_equiv
Fe3 Fe 0.2796 0.5 0 0.885 0.0
Si2 Si 0.2796 0.5 0 0.115 0.0
Fe2 Fe 0.3568 0 0 1 0.0
U1 U 0 0 0 1 0.0
Fe1 Fe 0.25 0.25 0.25 0.615 0.0
Si1 Si 0.25 0.25 0.25 0.385 0.0
